data_1515030
loop_
_publ_author_name
'Liu, Jing'
'Deng, Yi'
'Lin, Caitao'
'Lei, Aiwen'

_publ_section_title
;
 &#x201C;Push effect&#x201D; of sulfur coordination: promoting the
 breaking of C(sp2)--I bond by pincer thioimido-Pd(ii) complexes
;
_journal_issue 4
_journal_name_full 'Chemical Science'
_journal_page_first 1211
_journal_paper_doi 10.1039/c2sc00888b
_journal_volume 3
_journal_year 2012
_chemical_formula_sum 'C28 H33 N5 Pd S3'
_chemical_formula_weight 642.17
_chemical_name_systematic
;
?
;
_space_group_IT_number 2
_symmetry_cell_setting triclinic
_symmetry_space_group_name_Hall '-P 1'
_symmetry_space_group_name_H-M 'P -1'
_atom_sites_solution_hydrogens geom
_atom_sites_solution_primary direct
_atom_sites_solution_secondary difmap
_audit_creation_method SHELXL-97
_cell_angle_alpha 85.960(2)
_cell_angle_beta 70.270(2)
_cell_angle_gamma 84.360(2)
_cell_formula_units_Z 2
_cell_length_a 9.4934(9)
_cell_length_b 12.8359(12)
_cell_length_c 12.9362(12)
_cell_measurement_reflns_used 3043
_cell_measurement_temperature 293(2)
_cell_measurement_theta_max 49.070
_cell_measurement_theta_min 4.532
_cell_volume 1475.5(2)
_computing_cell_refinement 'Bruker SMART'
_computing_data_collection 'Bruker SMART'
_computing_data_reduction 'Bruker SHELXTL'
_computing_molecular_graphics 'Bruker SHELXTL'
_computing_publication_material 'Bruker SHELXTL'
_computing_structure_refinement 'SHELXL-97 (Sheldrick, 1997)'
_computing_structure_solution 'SHELXS-97 (Sheldrick, 1990)'
_diffrn_ambient_temperature 293(2)
_diffrn_measured_fraction_theta_full 0.977
_diffrn_measured_fraction_theta_max 0.977
_diffrn_measurement_device_type 'CCD area detector'
_diffrn_measurement_method 'phi and omega scans'
_diffrn_radiation_monochromator graphite
_diffrn_radiation_source 'fine-focus sealed tube'
_diffrn_radiation_type MoK\a
_diffrn_radiation_wavelength 0.71073
_diffrn_reflns_av_R_equivalents 0.0246
_diffrn_reflns_av_sigmaI/netI 0.0492
_diffrn_reflns_limit_h_max 10
_diffrn_reflns_limit_h_min -11
_diffrn_reflns_limit_k_max 16
_diffrn_reflns_limit_k_min -16
_diffrn_reflns_limit_l_max 13
_diffrn_reflns_limit_l_min -16
_diffrn_reflns_number 8439
_diffrn_reflns_theta_full 26.50
_diffrn_reflns_theta_max 26.50
_diffrn_reflns_theta_min 1.67
_exptl_absorpt_coefficient_mu 0.867
_exptl_absorpt_correction_T_max 1.0000
_exptl_absorpt_correction_T_min 0.7121
_exptl_absorpt_correction_type empirical
_exptl_absorpt_process_details sadabs
_exptl_crystal_colour orange
_exptl_crystal_density_diffrn 1.445
_exptl_crystal_density_method 'not measured'
_exptl_crystal_description prismatic
_exptl_crystal_F_000 660
_exptl_crystal_size_max 0.339
_exptl_crystal_size_mid 0.301
_exptl_crystal_size_min 0.212
_refine_diff_density_max 0.981
_refine_diff_density_min -0.478
_refine_diff_density_rms 0.093
_refine_ls_extinction_method none
_refine_ls_goodness_of_fit_ref 1.008
_refine_ls_hydrogen_treatment mixed
_refine_ls_matrix_type full
_refine_ls_number_parameters 330
_refine_ls_number_reflns 5962
_refine_ls_number_restraints 6
_refine_ls_restrained_S_all 1.033
_refine_ls_R_factor_all 0.0647
_refine_ls_R_factor_gt 0.0524
_refine_ls_shift/su_max 0.121
_refine_ls_shift/su_mean 0.061
_refine_ls_structure_factor_coef Fsqd
_refine_ls_weighting_details 'calc w=1/[\s^2^(Fo^2^)+(0.0786P)^2^+0.0000P] where P=(Fo^2^+2Fc^2^)/3'
_refine_ls_weighting_scheme calc
_refine_ls_wR_factor_gt 0.1356
_refine_ls_wR_factor_ref 0.1422
_reflns_number_gt 4606
_reflns_number_total 5962
_reflns_threshold_expression >2sigma(I)
_cod_data_source_file c2sc00888b.txt
_cod_data_source_block cd29247
_cod_depositor_comments
;
The following automatic conversions were performed:

'_symmetry_cell_setting' value 'Triclinic' changed to 'triclinic'
according to
/usr/data/users/saulius/automatic-downloads/retrospective/RSC/lib/dictionaries/cif_core.dic
dictionary named 'cif_core.dic' version 2.4.2 from 2011-04-26.

Automatic conversion script
Id: cif_fix_values 2281 2013-09-26 08:29:07Z andrius 
;
_cod_original_sg_symbol_H-M P-1
_cod_database_code 1515030

loop_
_symmetry_equiv_pos_as_xyz
'x, y, z'
'-x, -y, -z'

loop_
_atom_site_label
_atom_site_type_symbol
_atom_site_fract_x
_atom_site_fract_y
_atom_site_fract_z
_atom_site_U_iso_or_equiv
_atom_site_adp_type
_atom_site_occupancy
_atom_site_symmetry_multiplicity
_atom_site_calc_flag
_atom_site_refinement_flags
Pd Pd 0.72226(4) 0.64820(2) 0.75396(2) 0.04966(15) Uani 1 1 d .
S1 S 0.53755(15) 0.61291(9) 0.68775(10) 0.0600(3) Uani 1 1 d .
S2 S 0.90396(16) 0.70634(11) 0.81144(12) 0.0709(4) Uani 1 1 d .
S3 S 0.71360(15) 0.48179(9) 0.83178(10) 0.0605(3) Uani 1 1 d .
N1 N 0.7268(4) 0.7878(3) 0.6702(3) 0.0469(8) Uani 1 1 d .
N2 N 0.4424(5) 0.7533(3) 0.5559(3) 0.0630(10) Uani 1 1 d .
N3 N 1.0049(6) 0.8980(4) 0.7485(4) 0.0861(14) Uani 1 1 d .
N4 N 0.7111(5) 0.5687(3) 1.0134(3) 0.0619(10) Uani 1 1 d D
N5 N 0.7040(5) 0.3900(3) 1.0227(3) 0.0592(10) Uani 1 1 d D
C1 C 0.5306(5) 0.7306(4) 0.6102(3) 0.0518(10) Uani 1 1 d .
C2 C 0.6371(5) 0.8090(3) 0.6074(4) 0.0527(10) Uani 1 1 d .
C3 C 0.6472(6) 0.9000(4) 0.5446(4) 0.0677(13) Uani 1 1 d .
H3 H 0.5870 0.9137 0.5007 0.081 Uiso 1 1 calc R
C4 C 0.7453(7) 0.9716(4) 0.5455(5) 0.0800(16) Uani 1 1 d .
H4 H 0.7524 1.0330 0.5021 0.096 Uiso 1 1 calc R
C5 C 0.8339(6) 0.9510(4) 0.6122(4) 0.0698(14) Uani 1 1 d .
H5 H 0.8997 0.9988 0.6154 0.084 Uiso 1 1 calc R
C6 C 0.8217(5) 0.8577(4) 0.6736(4) 0.0543(11) Uani 1 1 d .
C7 C 0.9182(6) 0.8300(4) 0.7439(4) 0.0615(12) Uani 1 1 d .
C8 C 0.3371(6) 0.6781(4) 0.5569(5) 0.0722(14) Uani 1 1 d .
H8A H 0.2782 0.6608 0.6324 0.087 Uiso 1 1 calc R
H8B H 0.3926 0.6143 0.5242 0.087 Uiso 1 1 calc R
C9 C 0.2329(6) 0.7192(5) 0.4951(5) 0.0721(14) Uani 1 1 d .
H9A H 0.1718 0.7798 0.5314 0.087 Uiso 1 1 calc R
H9B H 0.2920 0.7418 0.4214 0.087 Uiso 1 1 calc R
C10 C 0.1325(7) 0.6395(5) 0.4880(5) 0.0935(19) Uani 1 1 d .
H10A H 0.1942 0.5784 0.4536 0.112 Uiso 1 1 calc R
H10B H 0.0726 0.6181 0.5620 0.112 Uiso 1 1 calc R
C11 C 0.0313(8) 0.6753(7) 0.4265(6) 0.122(3) Uani 1 1 d .
H11A H -0.0321 0.7349 0.4607 0.183 Uiso 1 1 calc R
H11B H -0.0295 0.6199 0.4262 0.183 Uiso 1 1 calc R
H11C H 0.0893 0.6945 0.3523 0.183 Uiso 1 1 calc R
C12 C 1.0969(10) 0.8661(6) 0.8192(8) 0.135(3) Uani 1 1 d D
H12A H 1.0382 0.8269 0.8836 0.162 Uiso 1 1 calc R
H12B H 1.1834 0.8209 0.7793 0.162 Uiso 1 1 calc R
C13 C 1.1464(17) 0.9566(13) 0.8528(13) 0.207(8) Uiso 1 1 d D
H13A H 1.1756 0.9410 0.9176 0.280 Uiso 1 1 calc R
H13B H 1.0705 1.0151 0.8663 0.280 Uiso 1 1 calc R
C14 C 1.2754(12) 0.9759(9) 0.7549(10) 0.187(4) Uiso 1 1 d D
H14A H 1.2453 0.9905 0.6905 0.224 Uiso 1 1 calc R
H14B H 1.3501 0.9166 0.7416 0.224 Uiso 1 1 calc R
C15 C 1.335(2) 1.0727(14) 0.7849(16) 0.230(10) Uiso 1 1 d D
H15A H 1.3201 1.0694 0.8622 0.285 Uiso 1 1 calc R
H15B H 1.2824 1.1350 0.7667 0.285 Uiso 1 1 calc R
H15C H 1.4405 1.0740 0.7444 0.285 Uiso 1 1 calc R
C16 C 0.7110(5) 0.4814(3) 0.9652(3) 0.0524(10) Uani 1 1 d .
C17 C 0.7056(6) 0.2911(3) 0.9791(4) 0.0556(11) Uani 1 1 d .
C18 C 0.5816(6) 0.2354(4) 1.0210(4) 0.0714(14) Uani 1 1 d .
H18 H 0.4999 0.2613 1.0788 0.086 Uiso 1 1 calc R
C19 C 0.5770(8) 0.1406(4) 0.9779(5) 0.0916(18) Uani 1 1 d .
H19 H 0.4920 0.1033 1.0057 0.110 Uiso 1 1 calc R
C20 C 0.6975(10) 0.1027(5) 0.8948(6) 0.105(2) Uani 1 1 d .
H20 H 0.6944 0.0390 0.8657 0.126 Uiso 1 1 calc R
C21 C 0.8230(9) 0.1559(5) 0.8531(5) 0.097(2) Uani 1 1 d .
H21 H 0.9046 0.1288 0.7959 0.117 Uiso 1 1 calc R
C22 C 0.8285(7) 0.2507(4) 0.8961(4) 0.0789(15) Uani 1 1 d .
H22 H 0.9147 0.2868 0.8691 0.095 Uiso 1 1 calc R
C23 C 0.7197(5) 0.5803(3) 1.1193(3) 0.0539(11) Uani 1 1 d .
C24 C 0.8328(6) 0.5279(4) 1.1512(4) 0.0637(12) Uani 1 1 d .
H24 H 0.9044 0.4827 1.1038 0.076 Uiso 1 1 calc R
C25 C 0.8392(6) 0.5429(4) 1.2544(4) 0.0717(14) Uani 1 1 d .
H25 H 0.9144 0.5072 1.2771 0.086 Uiso 1 1 calc R
C26 C 0.7342(7) 0.6108(5) 1.3232(5) 0.0796(16) Uani 1 1 d .
H26 H 0.7371 0.6195 1.3932 0.095 Uiso 1 1 calc R
C27 C 0.6263(7) 0.6652(5) 1.2901(4) 0.0798(16) Uani 1 1 d .
H27 H 0.5580 0.7129 1.3363 0.096 Uiso 1 1 calc R
C28 C 0.6173(6) 0.6499(4) 1.1875(4) 0.0701(14) Uani 1 1 d .
H28 H 0.5424 0.6866 1.1651 0.084 Uiso 1 1 calc R
H4A H 0.721(4) 0.625(2) 0.973(3) 0.058(12) Uiso 1 1 d D
H5A H 0.685(6) 0.384(4) 1.0924(17) 0.079(16) Uiso 1 1 d D

loop_
_atom_site_aniso_label
_atom_site_aniso_U_11
_atom_site_aniso_U_22
_atom_site_aniso_U_33
_atom_site_aniso_U_23
_atom_site_aniso_U_13
_atom_site_aniso_U_12
Pd 0.0579(2) 0.0493(2) 0.0415(2) 0.00377(14) -0.01716(15) -0.00447(15)
S1 0.0769(8) 0.0542(7) 0.0570(7) 0.0110(5) -0.0317(6) -0.0182(6)
S2 0.0727(9) 0.0788(9) 0.0711(8) 0.0150(7) -0.0380(7) -0.0141(7)
S3 0.0894(9) 0.0507(6) 0.0473(6) 0.0033(5) -0.0312(6) -0.0058(6)
N1 0.052(2) 0.0475(19) 0.0401(18) 0.0014(15) -0.0144(15) -0.0059(16)
N2 0.068(3) 0.070(3) 0.058(2) 0.0156(19) -0.031(2) -0.019(2)
N3 0.095(4) 0.077(3) 0.106(4) -0.010(3) -0.055(3) -0.017(3)
N4 0.101(3) 0.044(2) 0.043(2) 0.0037(17) -0.027(2) -0.006(2)
N5 0.093(3) 0.046(2) 0.040(2) 0.0037(17) -0.026(2) -0.0066(19)
C1 0.054(3) 0.057(3) 0.044(2) 0.0030(19) -0.015(2) -0.009(2)
C2 0.055(3) 0.054(3) 0.048(2) 0.005(2) -0.016(2) -0.007(2)
C3 0.077(3) 0.064(3) 0.070(3) 0.021(2) -0.036(3) -0.018(3)
C4 0.096(4) 0.065(3) 0.088(4) 0.027(3) -0.042(3) -0.026(3)
C5 0.075(3) 0.061(3) 0.079(4) 0.010(3) -0.031(3) -0.022(3)
C6 0.057(3) 0.055(3) 0.050(3) -0.004(2) -0.016(2) -0.004(2)
C7 0.063(3) 0.067(3) 0.056(3) -0.007(2) -0.020(2) -0.006(2)
C8 0.078(4) 0.077(3) 0.074(3) 0.020(3) -0.041(3) -0.029(3)
C9 0.072(3) 0.086(4) 0.067(3) 0.010(3) -0.033(3) -0.020(3)
C10 0.097(5) 0.113(5) 0.088(4) -0.003(4) -0.047(4) -0.032(4)
C11 0.107(6) 0.179(8) 0.100(5) -0.026(5) -0.056(5) -0.015(5)
C12 0.157(7) 0.122(6) 0.193(9) -0.011(6) -0.138(7) -0.033(5)
C16 0.063(3) 0.052(3) 0.043(2) 0.0033(19) -0.020(2) -0.003(2)
C17 0.074(3) 0.046(2) 0.048(2) 0.0020(19) -0.024(2) 0.002(2)
C18 0.084(4) 0.055(3) 0.074(3) -0.005(2) -0.025(3) 0.001(3)
C19 0.119(5) 0.058(3) 0.098(5) -0.009(3) -0.032(4) -0.018(3)
C20 0.160(7) 0.061(4) 0.105(5) -0.018(4) -0.057(5) -0.002(4)
C21 0.131(6) 0.064(4) 0.079(4) -0.017(3) -0.017(4) 0.025(4)
C22 0.089(4) 0.068(3) 0.071(3) 0.004(3) -0.018(3) 0.006(3)
C23 0.068(3) 0.049(2) 0.044(2) 0.0021(19) -0.017(2) -0.015(2)
C24 0.066(3) 0.067(3) 0.054(3) -0.006(2) -0.013(2) -0.009(2)
C25 0.071(3) 0.084(4) 0.068(3) -0.001(3) -0.033(3) -0.011(3)
C26 0.092(4) 0.094(4) 0.058(3) -0.016(3) -0.029(3) -0.014(3)
C27 0.086(4) 0.092(4) 0.064(3) -0.026(3) -0.028(3) 0.006(3)
C28 0.090(4) 0.059(3) 0.066(3) -0.005(2) -0.033(3) -0.001(3)

loop_
_atom_type_symbol
_atom_type_description
_atom_type_scat_dispersion_real
_atom_type_scat_dispersion_imag
_atom_type_scat_source
C C 0.0033 0.0016 'International Tables Vol C Tables 4.2.6.8 and 6.1.1.4'
H H 0.0000 0.0000 'International Tables Vol C Tables 4.2.6.8 and 6.1.1.4'
N N 0.0061 0.0033 'International Tables Vol C Tables 4.2.6.8 and 6.1.1.4'
S S 0.1246 0.1234 'International Tables Vol C Tables 4.2.6.8 and 6.1.1.4'
Pd Pd -0.9988 1.0072 'International Tables Vol C Tables 4.2.6.8 and 6.1.1.4'

loop_
_geom_angle_atom_site_label_1
_geom_angle_atom_site_label_2
_geom_angle_atom_site_label_3
_geom_angle
N1 Pd S1 86.46(11)
N1 Pd S3 173.37(10)
S1 Pd S3 88.41(4)
N1 Pd S2 85.94(11)
S1 Pd S2 172.27(4)
S3 Pd S2 99.27(5)
C1 S1 Pd 98.35(16)
C7 S2 Pd 98.71(17)
C16 S3 Pd 111.44(15)
C6 N1 C2 120.2(4)
C6 N1 Pd 120.2(3)
C2 N1 Pd 119.6(3)
C1 N2 C8 118.6(4)
C7 N3 C12 114.6(5)
C16 N4 C23 128.3(4)
C16 N4 H4A 116(3)
C23 N4 H4A 115(3)
C16 N5 C17 124.3(4)
C16 N5 H5A 125(4)
C17 N5 H5A 110(3)
N2 C1 C2 117.3(4)
N2 C1 S1 124.9(4)
C2 C1 S1 117.7(3)
N1 C2 C3 119.8(4)
N1 C2 C1 117.7(4)
C3 C2 C1 122.4(4)
C2 C3 C4 120.8(5)
C2 C3 H3 119.6
C4 C3 H3 119.6
C3 C4 C5 119.2(5)
C3 C4 H4 120.4
C5 C4 H4 120.4
C6 C5 C4 118.3(5)
C6 C5 H5 120.9
C4 C5 H5 120.8
N1 C6 C5 121.6(4)
N1 C6 C7 117.8(4)
C5 C6 C7 120.5(4)
N3 C7 C6 117.1(5)
N3 C7 S2 125.6(4)
C6 C7 S2 117.3(4)
N2 C8 C9 112.4(4)
N2 C8 H8A 109.1
C9 C8 H8A 109.1
N2 C8 H8B 109.1
C9 C8 H8B 109.1
H8A C8 H8B 107.9
C10 C9 C8 112.8(5)
C10 C9 H9A 109.0
C8 C9 H9A 109.0
C10 C9 H9B 109.1
C8 C9 H9B 109.1
H9A C9 H9B 107.8
C11 C10 C9 114.7(6)
C11 C10 H10A 108.5
C9 C10 H10A 108.5
C11 C10 H10B 108.7
C9 C10 H10B 108.6
H10A C10 H10B 107.6
C10 C11 H11A 109.4
C10 C11 H11B 109.5
H11A C11 H11B 109.5
C10 C11 H11C 109.5
H11A C11 H11C 109.5
H11B C11 H11C 109.5
C13 C12 N3 110.6(9)
C13 C12 H12A 109.6
N3 C12 H12A 109.5
C13 C12 H12B 109.6
N3 C12 H12B 109.5
H12A C12 H12B 108.1
C12 C13 C14 99.5(11)
C12 C13 H13A 111.8
C14 C13 H13A 111.7
C12 C13 H13B 112.0
C14 C13 H13B 112.0
H13A C13 H13B 109.6
C13 C14 C15 102.5(10)
C13 C14 H14A 111.1
C15 C14 H14A 110.8
C13 C14 H14B 111.3
C15 C14 H14B 111.8
H14A C14 H14B 109.2
C14 C15 H15A 109.3
C14 C15 H15B 110.0
H15A C15 H15B 109.5
C14 C15 H15C 109.1
H15A C15 H15C 109.5
H15B C15 H15C 109.5
N4 C16 N5 119.3(4)
N4 C16 S3 121.9(3)
N5 C16 S3 118.8(3)
C18 C17 C22 119.7(5)
C18 C17 N5 118.8(4)
C22 C17 N5 121.5(5)
C17 C18 C19 120.4(5)
C17 C18 H18 119.8
C19 C18 H18 119.8
C20 C19 C18 119.3(6)
C20 C19 H19 120.4
C18 C19 H19 120.3
C19 C20 C21 121.2(6)
C19 C20 H20 119.3
C21 C20 H20 119.4
C20 C21 C22 119.7(6)
C20 C21 H21 120.2
C22 C21 H21 120.1
C17 C22 C21 119.6(6)
C17 C22 H22 120.2
C21 C22 H22 120.2
C28 C23 C24 120.4(4)
C28 C23 N4 118.4(4)
C24 C23 N4 121.2(4)
C23 C24 C25 119.4(5)
C23 C24 H24 120.3
C25 C24 H24 120.3
C26 C25 C24 119.8(5)
C26 C25 H25 120.1
C24 C25 H25 120.1
C27 C26 C25 120.6(5)
C27 C26 H26 119.7
C25 C26 H26 119.6
C26 C27 C28 120.2(5)
C26 C27 H27 119.9
C28 C27 H27 119.9
C23 C28 C27 119.5(5)
C23 C28 H28 120.2
C27 C28 H28 120.3

loop_
_geom_bond_atom_site_label_1
_geom_bond_atom_site_label_2
_geom_bond_distance
Pd N1 2.024(3)
Pd S1 2.2888(12)
Pd S3 2.2930(12)
Pd S2 2.2984(14)
S1 C1 1.762(5)
S2 C7 1.751(5)
S3 C16 1.717(4)
N1 C6 1.346(6)
N1 C2 1.361(6)
N2 C1 1.265(6)
N2 C8 1.453(6)
N3 C7 1.275(6)
N3 C12 1.477(8)
N4 C16 1.321(6)
N4 C23 1.419(5)
N4 H4A 0.853(19)
N5 C16 1.339(5)
N5 C17 1.422(6)
N5 H5A 0.86(2)
C1 C2 1.484(6)
C2 C3 1.367(6)
C3 C4 1.374(7)
C3 H3 0.9300
C4 C5 1.392(7)
C4 H4 0.9300
C5 C6 1.381(7)
C5 H5 0.9300
C6 C7 1.499(7)
C8 C9 1.506(7)
C8 H8A 0.9700
C8 H8B 0.9700
C9 C10 1.492(7)
C9 H9A 0.9700
C9 H9B 0.9700
C10 C11 1.463(8)
C10 H10A 0.9700
C10 H10B 0.9700
C11 H11A 0.9600
C11 H11B 0.9600
C11 H11C 0.9600
C12 C13 1.440(15)
C12 H12A 0.9700
C12 H12B 0.9700
C13 C14 1.461(13)
C13 H13A 0.9700
C13 H13B 0.9700
C14 C15 1.540(14)
C14 H14A 0.9700
C14 H14B 0.9700
C15 H15A 0.9600
C15 H15B 0.9600
C15 H15C 0.9600
C17 C18 1.368(7)
C17 C22 1.377(7)
C18 C19 1.384(7)
C18 H18 0.9300
C19 C20 1.354(9)
C19 H19 0.9300
C20 C21 1.361(9)
C20 H20 0.9300
C21 C22 1.386(8)
C21 H21 0.9300
C22 H22 0.9300
C23 C28 1.373(7)
C23 C24 1.376(6)
C24 C25 1.385(7)
C24 H24 0.9300
C25 C26 1.372(8)
C25 H25 0.9300
C26 C27 1.354(8)
C26 H26 0.9300
C27 C28 1.386(7)
C27 H27 0.9300
C28 H28 0.9300

loop_
_geom_torsion_atom_site_label_1
_geom_torsion_atom_site_label_2
_geom_torsion_atom_site_label_3
_geom_torsion_atom_site_label_4
_geom_torsion
N1 Pd S1 C1 0.47(16)
S3 Pd S1 C1 -175.33(15)
S2 Pd S1 C1 10.8(4)
N1 Pd S2 C7 0.38(18)
S1 Pd S2 C7 -10.0(4)
S3 Pd S2 C7 176.26(17)
N1 Pd S3 C16 -173.2(9)
S1 Pd S3 C16 -133.98(18)
S2 Pd S3 C16 45.19(18)
S1 Pd N1 C6 179.5(3)
S3 Pd N1 C6 -141.2(8)
S2 Pd N1 C6 0.9(3)
S1 Pd N1 C2 -2.8(3)
S3 Pd N1 C2 36.5(11)
S2 Pd N1 C2 178.6(3)
C8 N2 C1 C2 179.9(4)
C8 N2 C1 S1 0.5(7)
Pd S1 C1 N2 -179.0(4)
Pd S1 C1 C2 1.6(3)
C6 N1 C2 C3 2.3(7)
Pd N1 C2 C3 -175.5(4)
C6 N1 C2 C1 -177.7(4)
Pd N1 C2 C1 4.6(5)
N2 C1 C2 N1 176.6(4)
S1 C1 C2 N1 -4.0(6)
N2 C1 C2 C3 -3.4(7)
S1 C1 C2 C3 176.0(4)
N1 C2 C3 C4 -1.1(8)
C1 C2 C3 C4 178.8(5)
C2 C3 C4 C5 -0.6(9)
C3 C4 C5 C6 1.3(9)
C2 N1 C6 C5 -1.6(7)
Pd N1 C6 C5 176.1(3)
C2 N1 C6 C7 -179.8(4)
Pd N1 C6 C7 -2.1(5)
C4 C5 C6 N1 -0.2(7)
C4 C5 C6 C7 177.9(5)
C12 N3 C7 C6 179.9(5)
C12 N3 C7 S2 -0.9(8)
N1 C6 C7 N3 -178.3(4)
C5 C6 C7 N3 3.5(7)
N1 C6 C7 S2 2.4(6)
C5 C6 C7 S2 -175.8(4)
Pd S2 C7 N3 179.3(5)
Pd S2 C7 C6 -1.5(4)
C1 N2 C8 C9 176.0(4)
N2 C8 C9 C10 175.4(5)
C8 C9 C10 C11 -178.7(5)
C7 N3 C12 C13 -158.5(8)
N3 C12 C13 C14 -81.7(13)
C12 C13 C14 C15 180.0(13)
C23 N4 C16 N5 7.0(8)
C23 N4 C16 S3 -175.1(4)
C17 N5 C16 N4 -178.9(5)
C17 N5 C16 S3 3.1(6)
Pd S3 C16 N4 1.2(5)
Pd S3 C16 N5 179.2(3)
C16 N5 C17 C18 -115.6(5)
C16 N5 C17 C22 64.3(7)
C22 C17 C18 C19 -2.3(8)
N5 C17 C18 C19 177.6(5)
C17 C18 C19 C20 1.0(9)
C18 C19 C20 C21 0.1(10)
C19 C20 C21 C22 0.1(11)
C18 C17 C22 C21 2.5(8)
N5 C17 C22 C21 -177.4(5)
C20 C21 C22 C17 -1.4(9)
C16 N4 C23 C28 -130.6(5)
C16 N4 C23 C24 53.1(7)
C28 C23 C24 C25 2.5(7)
N4 C23 C24 C25 178.7(4)
C23 C24 C25 C26 -0.9(8)
C24 C25 C26 C27 -1.6(9)
C25 C26 C27 C28 2.4(10)
C24 C23 C28 C27 -1.6(8)
N4 C23 C28 C27 -177.9(5)
C26 C27 C28 C23 -0.8(9)
